data_1560339
loop_
_publ_author_name
'Kariem, Mukaddus'
'Yawer, Mohd'
'Kumar, Manesh'
'Nawaz Sheikh, Haq'
'Sood, Puneet'
'Kolekar, Sanjay S.'

_publ_section_title
;
 Self-assembly of coordination polymers of Pr(III), Nd(III), Tb(III),
 Dy(III) and Ho(III) with 5-hydroxyisophthalic acid and adipic acid:
 Syntheses, structures, porosity, luminescence and magnetic properties
;
_journal_name_full 'Journal of Solid State Chemistry'
_journal_page_first 61
_journal_page_last 69
_journal_paper_doi 10.1016/j.jssc.2017.08.001
_journal_volume 255
_journal_year 2017
_chemical_formula_moiety 'C11 H12 Nd O9, H2 O'
_chemical_formula_sum 'C11 H14 Nd O10'
_chemical_formula_weight 450.46
_space_group_crystal_system monoclinic
_space_group_IT_number 15
_space_group_name_Hall '-C 2yc'
_space_group_name_H-M_alt 'C 1 2/c 1'
_atom_sites_solution_hydrogens geom
_atom_sites_solution_primary direct
_atom_sites_solution_secondary difmap
_cell_angle_alpha 90.00
_cell_angle_beta 97.917(2)
_cell_angle_gamma 90.00
_cell_formula_units_Z 8
_cell_length_a 15.6336(4)
_cell_length_b 9.2052(2)
_cell_length_c 19.5231(5)
_cell_measurement_reflns_used 2655
_cell_measurement_temperature 293(2)
_cell_measurement_theta_max 27.9600
_cell_measurement_theta_min 2.5590
_cell_volume 2782.80(12)
_computing_cell_refinement
;
CrysAlisPro, Agilent Technologies,
Version 1.171.37.33d (release 23-04-2014 CrysAlis171 .NET)
(compiled Apr 23 2014,17:37:27)
;
_computing_data_collection
;
CrysAlisPro, Agilent Technologies,
Version 1.171.37.33d (release 23-04-2014 CrysAlis171 .NET)
(compiled Apr 23 2014,17:37:27)
;
_computing_data_reduction
;
CrysAlisPro, Agilent Technologies,
Version 1.171.37.33d (release 23-04-2014 CrysAlis171 .NET)
(compiled Apr 23 2014,17:37:27)
;
_computing_molecular_graphics
;
O. V. Dolomanov, L. J. Bourhis, R. J. Gildea, J. A. K. Howard and H. Puschmann,
OLEX2: a complete structure solution, refinement and analysis program.
J. Appl. Cryst. (2009). 42, 339-341.
;
_computing_publication_material
;
O. V. Dolomanov, L. J. Bourhis, R. J. Gildea, J. A. K. Howard and H. Puschmann,
OLEX2: a complete structure solution, refinement and analysis program.
J. Appl. Cryst. (2009). 42, 339-341.
;
_computing_structure_refinement
;
SHELXL, G.M. Sheldrick, Acta Cryst.
(2008). A64, 112-122
;
_computing_structure_solution
;
SHELXS, G.M. Sheldrick, Acta Cryst.
(2008). A64, 112-122
;
_diffrn_ambient_temperature 293(2)
_diffrn_detector 'CCD plate'
_diffrn_detector_area_resol_mean 7.9987
_diffrn_detector_type Eos
_diffrn_measured_fraction_theta_full 0.9855
_diffrn_measured_fraction_theta_max 0.8674
_diffrn_measurement_details
;
#__ type_ start__ end____ width___ exp.time_
  1 omega   36.00  100.00   1.0000   12.9050
omega____ theta____ kappa____ phi______ frames
    -       26.9215  178.0000    0.0000 64

#__ type_ start__ end____ width___ exp.time_
  2 omega  -44.00   62.00   1.0000   12.9050
omega____ theta____ kappa____ phi______ frames
    -       26.9215  -37.0000  -30.0000 106

#__ type_ start__ end____ width___ exp.time_
  3 omega    3.00   52.00   1.0000   12.9050
omega____ theta____ kappa____ phi______ frames
    -       26.9215  -77.0000  120.0000 49
;
_diffrn_measurement_device 'four-circle diffractometer'
_diffrn_measurement_device_type 'SuperNova, Dual, Cu at zero, Eos'
_diffrn_measurement_method '\w scans'
_diffrn_orient_matrix_UB_11 0.0211822000
_diffrn_orient_matrix_UB_12 -0.0656917000
_diffrn_orient_matrix_UB_13 -0.0065769000
_diffrn_orient_matrix_UB_21 0.0405977000
_diffrn_orient_matrix_UB_22 0.0346602000
_diffrn_orient_matrix_UB_23 0.0085437000
_diffrn_orient_matrix_UB_31 0.0006666000
_diffrn_orient_matrix_UB_32 -0.0206882000
_diffrn_orient_matrix_UB_33 0.0350443000
_diffrn_radiation_monochromator mirror
_diffrn_radiation_probe x-ray
_diffrn_radiation_type 'Mo K\a'
_diffrn_radiation_wavelength 0.71073
_diffrn_reflns_av_R_equivalents 0.0189
_diffrn_reflns_av_unetI/netI 0.0393
_diffrn_reflns_limit_h_max 20
_diffrn_reflns_limit_h_min -19
_diffrn_reflns_limit_k_max 10
_diffrn_reflns_limit_k_min -11
_diffrn_reflns_limit_l_max 25
_diffrn_reflns_limit_l_min -15
_diffrn_reflns_number 4481
_diffrn_reflns_theta_full 28.31
_diffrn_reflns_theta_max 28.31
_diffrn_reflns_theta_min 2.11
_diffrn_source 'SuperNova (Mo) X-ray Source'
_exptl_absorpt_coefficient_mu 3.783
_exptl_absorpt_correction_T_max 0.858
_exptl_absorpt_correction_T_min 0.636
_exptl_absorpt_correction_type gaussian
_exptl_absorpt_process_details
;
CrysAlisPro, Agilent Technologies,
Version 1.171.37.33d (release 23-04-2014 CrysAlis171 .NET)
(compiled Apr 23 2014,17:37:27)
Numerical absorption correction based on gaussian integration over
			a multifaceted crystal model
Empirical absorption correction using spherical harmonics,
 implemented in SCALE3 ABSPACK scaling algorithm.
;
_exptl_crystal_density_diffrn 2.150
_exptl_crystal_density_method 'not measured'
_exptl_crystal_description
;
;
_exptl_crystal_F_000 1760
_exptl_crystal_size_max 0.2216
_exptl_crystal_size_mid 0.0779
_exptl_crystal_size_min 0.0459
_refine_diff_density_max 0.747
_refine_diff_density_min -0.965
_refine_diff_density_rms 0.155
_refine_ls_extinction_method none
_refine_ls_goodness_of_fit_ref 1.104
_refine_ls_hydrogen_treatment mixed
_refine_ls_matrix_type full
_refine_ls_number_parameters 205
_refine_ls_number_reflns 3005
_refine_ls_number_restraints 0
_refine_ls_restrained_S_all 1.104
_refine_ls_R_factor_all 0.0375
_refine_ls_R_factor_gt 0.0310
_refine_ls_shift/su_max 0.001
_refine_ls_shift/su_mean 0.000
_refine_ls_structure_factor_coef Fsqd
_refine_ls_weighting_details 'calc w=1/[\s^2^(Fo^2^)+(0.0388P)^2^+3.3206P] where P=(Fo^2^+2Fc^2^)/3'
_refine_ls_weighting_scheme calc
_refine_ls_wR_factor_gt 0.0781
_refine_ls_wR_factor_ref 0.0818
_reflns_number_gt 2633
_reflns_number_total 3005
_reflns_threshold_expression >2sigma(I)
_cod_data_source_file mmc3.cif
_cod_data_source_block f5_rt_mo
_cod_database_code 1560339
_chemical_oxdiff_formula 'C88 H112 Nd8 O80 '
_reflns_odcompleteness_completeness 98.55
_reflns_odcompleteness_iscentric 1
_reflns_odcompleteness_theta 26.32

loop_
_space_group_symop_id
_space_group_symop_operation_xyz
1 'x, y, z'
2 '-x, y, -z+1/2'
3 'x+1/2, y+1/2, z'
4 '-x+1/2, y+1/2, -z+1/2'
5 '-x, -y, -z'
6 'x, -y, z-1/2'
7 '-x+1/2, -y+1/2, -z'
8 'x+1/2, -y+1/2, z-1/2'

loop_
_atom_site_label
_atom_site_type_symbol
_atom_site_fract_x
_atom_site_fract_y
_atom_site_fract_z
_atom_site_U_iso_or_equiv
_atom_site_adp_type
_atom_site_occupancy
_atom_site_symmetry_multiplicity
_atom_site_calc_flag
_atom_site_refinement_flags
_atom_site_disorder_assembly
_atom_site_disorder_group
Nd1 Nd 0.555816(15) 0.17362(2) 0.460210(11) 0.01556(9) Uani 1 1 d . . .
O9 O 0.5847(2) 0.1855(4) 0.33602(17) 0.0267(8) Uani 1 1 d . . .
O19 O 0.5308(2) -0.0857(4) 0.43987(16) 0.0243(7) Uani 1 1 d . . .
O14 O 0.5930(2) 0.1326(4) 0.08669(17) 0.0279(8) Uani 1 1 d . . .
O18 O 0.5055(3) 0.3135(4) 0.5579(2) 0.0451(12) Uani 1 1 d . . .
O13 O 0.6552(2) -0.0710(4) 0.05600(16) 0.0276(8) Uani 1 1 d . . .
C8 C 0.6566(3) 0.1201(6) 0.3484(2) 0.0222(10) Uani 1 1 d . . .
O11 O 0.9049(2) -0.0949(5) 0.26184(19) 0.0363(9) Uani 1 1 d . . .
H11 H 0.9128 -0.1545 0.2321 0.054 Uiso 1 1 calc R . .
O20 O 0.4912(3) 0.4026(4) 0.40551(18) 0.0355(9) Uani 1 1 d . . .
H20A H 0.4761 0.3888 0.3623 0.053 Uiso 1 1 d R . .
H20B H 0.5287 0.4705 0.4112 0.053 Uiso 1 1 d R . .
C7 C 0.7833(3) 0.0136(6) 0.3023(3) 0.0281(11) Uani 1 1 d . . .
H7 H 0.8123 0.0101 0.3472 0.034 Uiso 1 1 calc R . .
O10 O 0.6885(2) 0.0910(5) 0.40970(17) 0.0358(9) Uani 1 1 d . . .
C12 C 0.6454(3) 0.0296(5) 0.0978(2) 0.0208(10) Uani 1 1 d . . .
O21 O 0.6649(3) 0.3650(5) 0.4884(2) 0.0500(11) Uani 1 1 d . . .
H21A H 0.6448 0.4479 0.4723 0.075 Uiso 1 1 d R . .
H21B H 0.7110 0.3449 0.4701 0.075 Uiso 1 1 d R . .
C5 C 0.7777(3) -0.0373(5) 0.1814(2) 0.0242(10) Uani 1 1 d . . .
H5 H 0.8028 -0.0767 0.1451 0.029 Uiso 1 1 calc R . .
C3 C 0.6580(3) 0.0802(5) 0.2237(2) 0.0248(11) Uani 1 1 d . . .
H3 H 0.6034 0.1221 0.2157 0.030 Uiso 1 1 calc R . .
C4 C 0.6968(3) 0.0241(5) 0.1687(2) 0.0232(10) Uani 1 1 d . . .
C17 C 0.4723(3) 0.2111(5) 0.5870(3) 0.0252(11) Uani 1 1 d . . .
C2 C 0.7019(3) 0.0725(5) 0.2899(2) 0.0231(10) Uani 1 1 d . . .
C6 C 0.8223(3) -0.0408(5) 0.2480(3) 0.0268(11) Uani 1 1 d . . .
C16 C 0.4416(4) 0.2346(7) 0.6558(3) 0.0439(16) Uani 1 1 d . . .
H16A H 0.4113 0.3267 0.6549 0.053 Uiso 1 1 calc R . .
H16B H 0.4008 0.1586 0.6631 0.053 Uiso 1 1 calc R . .
C15 C 0.5132(4) 0.2348(8) 0.7150(3) 0.0448(16) Uani 1 1 d . . .
H15A H 0.5489 0.1500 0.7109 0.054 Uiso 1 1 calc R . .
H15B H 0.5487 0.3198 0.7108 0.054 Uiso 1 1 calc R . .
O22 O 0.6912(6) 0.6495(7) 0.5212(5) 0.124(3) Uani 1 1 d G . .
H22A H 0.7082 0.5809 0.5489 0.186 Uiso 1 1 d G . .
H22B H 0.7249 0.7219 0.5293 0.186 Uiso 1 1 d G . .

loop_
_atom_site_aniso_label
_atom_site_aniso_U_11
_atom_site_aniso_U_22
_atom_site_aniso_U_33
_atom_site_aniso_U_23
_atom_site_aniso_U_13
_atom_site_aniso_U_12
Nd1 0.01920(14) 0.01517(14) 0.01234(15) 0.00038(9) 0.00231(9) -0.00318(9)
O9 0.0293(19) 0.035(2) 0.0163(17) 0.0011(14) 0.0053(14) 0.0045(15)
O19 0.0344(19) 0.0181(17) 0.0203(17) -0.0054(14) 0.0039(14) -0.0028(15)
O14 0.0251(18) 0.0310(19) 0.0258(19) -0.0007(16) -0.0032(15) 0.0105(16)
O18 0.089(4) 0.020(2) 0.033(2) -0.0075(16) 0.033(2) -0.009(2)
O13 0.0290(18) 0.034(2) 0.0187(17) -0.0106(15) -0.0020(14) 0.0066(16)
C8 0.022(2) 0.027(3) 0.019(2) -0.005(2) 0.0066(19) -0.004(2)
O11 0.029(2) 0.048(3) 0.030(2) -0.0057(18) -0.0036(16) 0.0129(18)
O20 0.056(3) 0.0171(18) 0.029(2) -0.0030(15) -0.0107(17) 0.0035(17)
C7 0.031(3) 0.033(3) 0.020(3) -0.004(2) 0.002(2) 0.002(2)
O10 0.0269(19) 0.062(3) 0.0191(18) 0.0020(18) 0.0037(15) 0.0075(19)
C12 0.020(2) 0.025(2) 0.018(2) 0.000(2) 0.0035(18) -0.0012(19)
O21 0.031(2) 0.035(2) 0.079(3) 0.004(2) -0.010(2) -0.0137(19)
C5 0.025(2) 0.029(3) 0.018(2) -0.005(2) 0.0007(19) 0.007(2)
C3 0.021(2) 0.028(3) 0.025(3) 0.000(2) 0.0021(19) 0.005(2)
C4 0.027(2) 0.022(2) 0.020(2) -0.001(2) 0.0026(19) 0.001(2)
C17 0.040(3) 0.018(2) 0.018(3) -0.003(2) 0.005(2) 0.002(2)
C2 0.028(3) 0.026(3) 0.015(2) -0.001(2) 0.0063(19) 0.001(2)
C6 0.020(2) 0.028(3) 0.031(3) 0.001(2) -0.001(2) 0.005(2)
C16 0.056(4) 0.051(4) 0.030(3) -0.015(3) 0.026(3) -0.015(3)
C15 0.059(4) 0.058(4) 0.018(3) 0.008(3) 0.010(3) 0.020(3)
O22 0.138(7) 0.054(4) 0.195(9) -0.014(5) 0.078(6) 0.010(4)

loop_
_atom_type_symbol
_atom_type_description
_atom_type_scat_dispersion_real
_atom_type_scat_dispersion_imag
_atom_type_scat_source
C C 0.0033 0.0016 'International Tables Vol C Tables 4.2.6.8 and 6.1.1.4'
H H 0.0000 0.0000 'International Tables Vol C Tables 4.2.6.8 and 6.1.1.4'
Nd Nd -0.1943 3.0179 'International Tables Vol C Tables 4.2.6.8 and 6.1.1.4'
O O 0.0106 0.0060 'International Tables Vol C Tables 4.2.6.8 and 6.1.1.4'

loop_
_exptl_crystal_face_index_h
_exptl_crystal_face_index_k
_exptl_crystal_face_index_l
_exptl_crystal_face_perp_dist
_exptl_oxdiff_crystal_face_indexfrac_h
_exptl_oxdiff_crystal_face_indexfrac_k
_exptl_oxdiff_crystal_face_indexfrac_l
_exptl_oxdiff_crystal_face_x
_exptl_oxdiff_crystal_face_y
_exptl_oxdiff_crystal_face_z
21 3 1 0.0229 21.0000 3.0000 1.0000 0.2412 0.9651 -0.0130
-21 -3 -1 0.0229 -21.0000 -3.0000 -1.0000 -0.2412 -0.9651 0.0130
-3 -4 27 0.0820 -3.0000 -4.0000 26.9999 0.0216 -0.0298 1.0269
3 4 -27 0.1131 3.0000 4.0000 -26.9999 -0.0216 0.0298 -1.0269
-12 11 3 0.0480 -12.0000 11.0000 3.0000 -0.9965 -0.0803 -0.1304
5 -13 0 0.0171 5.0000 -13.0000 0.0000 0.9599 -0.2476 0.2723
22 -2 -2 0.0197 22.0000 -2.0000 -2.0000 0.6105 0.8067 -0.0140
6 13 0 0.0509 6.0000 13.0000 -0.0000 -0.7269 0.6942 -0.2649
5 12 6 0.0558 5.0000 12.0000 6.0000 -0.7219 0.6702 -0.0347
-8 -12 0 0.0135 -8.0000 -12.0000 0.0000 0.6188 -0.7407 0.2429

loop_
_geom_angle_atom_site_label_1
_geom_angle_atom_site_label_2
_geom_angle_atom_site_label_3
_geom_angle
_geom_angle_site_symmetry_1
_geom_angle_site_symmetry_3
O9 Nd1 Nd1 123.01(8) . 5_656
O9 Nd1 O19 153.60(11) . 5_656
O9 Nd1 C8 25.83(12) . .
O9 Nd1 O10 51.38(11) . .
O9 Nd1 C17 161.79(13) . .
O19 Nd1 Nd1 39.09(7) . 5_656
O19 Nd1 Nd1 35.53(7) 5_656 5_656
O19 Nd1 O9 86.10(11) . .
O19 Nd1 O19 74.62(11) . 5_656
O19 Nd1 O18 124.33(11) . .
O19 Nd1 O13 79.49(12) . 6_556
O19 Nd1 C8 152.44(13) 5_656 .
O19 Nd1 C8 78.64(12) . .
O19 Nd1 O20 134.85(12) . .
O19 Nd1 O10 76.37(12) . .
O19 Nd1 O21 145.73(14) . .
O19 Nd1 C17 99.78(12) . .
O19 Nd1 C17 25.18(12) 5_656 .
O14 Nd1 Nd1 65.03(8) 2_655 5_656
O14 Nd1 O9 86.16(11) 2_655 .
O14 Nd1 O19 70.16(12) 2_655 .
O14 Nd1 O19 70.56(11) 2_655 5_656
O14 Nd1 O18 88.97(15) 2_655 .
O14 Nd1 O13 135.00(11) 2_655 6_556
O14 Nd1 C8 106.44(12) 2_655 .
O14 Nd1 O20 70.08(13) 2_655 .
O14 Nd1 O10 127.19(12) 2_655 .
O14 Nd1 O21 143.15(14) 2_655 .
O14 Nd1 C17 79.79(13) 2_655 .
O18 Nd1 Nd1 85.24(8) . 5_656
O18 Nd1 O9 145.13(12) . .
O18 Nd1 O19 49.72(11) . 5_656
O18 Nd1 C8 156.24(13) . .
O18 Nd1 O10 143.82(15) . .
O18 Nd1 C17 24.57(12) . .
O13 Nd1 Nd1 70.41(8) 6_556 5_656
O13 Nd1 O9 124.76(11) 6_556 .
O13 Nd1 O19 69.83(11) 6_556 5_656
O13 Nd1 O18 81.40(14) 6_556 .
O13 Nd1 C8 98.95(13) 6_556 .
O13 Nd1 O20 145.47(12) 6_556 .
O13 Nd1 O10 73.39(11) 6_556 .
O13 Nd1 O21 76.01(13) 6_556 .
O13 Nd1 C17 73.41(13) 6_556 .
C8 Nd1 Nd1 117.45(10) . 5_656
C8 Nd1 C17 172.36(14) . .
O20 Nd1 Nd1 130.98(9) . 5_656
O20 Nd1 O9 70.76(11) . .
O20 Nd1 O19 110.66(12) . 5_656
O20 Nd1 O18 75.12(13) . .
O20 Nd1 C8 92.91(13) . .
O20 Nd1 O10 112.92(13) . .
O20 Nd1 C17 93.42(13) . .
O10 Nd1 Nd1 109.35(10) . 5_656
O10 Nd1 O19 136.37(12) . 5_656
O10 Nd1 C8 25.66(12) . .
O10 Nd1 C17 146.71(13) . .
O21 Nd1 Nd1 143.19(11) . 5_656
O21 Nd1 O9 88.50(14) . .
O21 Nd1 O19 117.56(13) . 5_656
O21 Nd1 O18 75.12(15) . .
O21 Nd1 C8 81.89(15) . .
O21 Nd1 O20 73.73(14) . .
O21 Nd1 O10 73.91(15) . .
O21 Nd1 C17 95.80(15) . .
C17 Nd1 Nd1 60.70(10) . 5_656
C8 O9 Nd1 93.9(3) . .
Nd1 O19 Nd1 105.38(11) . 5_656
C17 O19 Nd1 91.8(3) 5_656 5_656
C17 O19 Nd1 162.7(3) 5_656 .
C12 O14 Nd1 139.4(3) . 2_655
C17 O18 Nd1 98.7(3) . .
C12 O13 Nd1 131.1(3) . 6
O9 C8 Nd1 60.3(2) . .
O9 C8 C2 119.8(4) . .
O10 C8 Nd1 60.5(2) . .
O10 C8 O9 120.4(4) . .
O10 C8 C2 119.8(4) . .
C2 C8 Nd1 171.9(3) . .
C2 C7 C6 120.1(5) . .
C8 O10 Nd1 93.9(3) . .
O14 C12 O13 125.5(4) . .
O14 C12 C4 116.0(4) . .
O13 C12 C4 118.4(4) . .
C4 C5 C6 120.6(4) . .
C2 C3 C4 119.1(4) . .
C5 C4 C12 122.7(4) . .
C5 C4 C3 119.8(4) . .
C3 C4 C12 117.4(4) . .
O19 C17 Nd1 63.0(2) 5_656 .
O19 C17 C16 120.2(5) 5_656 .
O18 C17 Nd1 56.7(2) . .
O18 C17 O19 119.6(4) . 5_656
O18 C17 C16 120.1(5) . .
C16 C17 Nd1 172.5(4) . .
C7 C2 C8 120.6(4) . .
C7 C2 C3 121.0(4) . .
C3 C2 C8 118.3(4) . .
O11 C6 C7 118.7(4) . .
O11 C6 C5 121.9(4) . .
C7 C6 C5 119.4(4) . .
C15 C16 C17 113.2(5) . .
C15 C15 C16 116.1(7) 2_656 .

loop_
_geom_bond_atom_site_label_1
_geom_bond_atom_site_label_2
_geom_bond_distance
_geom_bond_site_symmetry_2
Nd1 Nd1 4.0526(4) 5_656
Nd1 O9 2.529(3) .
Nd1 O19 2.443(3) .
Nd1 O19 2.650(3) 5_656
Nd1 O14 2.410(3) 2_655
Nd1 O18 2.515(4) .
Nd1 O13 2.450(3) 6_556
Nd1 C8 2.905(4) .
Nd1 O20 2.511(3) .
Nd1 O10 2.533(3) .
Nd1 O21 2.461(4) .
Nd1 C17 2.973(5) .
O9 C8 1.268(6) .
O19 Nd1 2.650(3) 5_656
O19 C17 1.266(6) 5_656
O14 Nd1 2.410(3) 2_655
O14 C12 1.252(5) .
O18 C17 1.250(6) .
O13 Nd1 2.450(3) 6
O13 C12 1.258(5) .
C8 O10 1.260(6) .
C8 C2 1.490(6) .
O11 C6 1.375(6) .
C7 C2 1.373(7) .
C7 C6 1.388(7) .
C12 C4 1.502(6) .
C5 C4 1.377(6) .
C5 C6 1.389(7) .
C3 C4 1.403(6) .
C3 C2 1.380(7) .
C17 O19 1.266(6) 5_656
C17 C16 1.504(7) .
C16 C15 1.494(8) .
C15 C15 1.480(10) 2_656

loop_
_geom_hbond_atom_site_label_D
_geom_hbond_atom_site_label_H
_geom_hbond_atom_site_label_A
_geom_hbond_distance_DH
_geom_hbond_distance_HA
_geom_hbond_distance_DA
_geom_hbond_angle_DHA
_geom_hbond_site_symmetry_A
O11 H11 O9 0.82 1.99 2.802(5) 170.8 4_645
O20 H20A O11 0.85 2.12 2.941(5) 160.2 3_455
O20 H20B O18 0.85 2.17 2.708(5) 121.2 5_666
O21 H21A O22 0.87 2.17 2.714(8) 120.7 .
O21 H21B O13 0.87 2.35 3.111(5) 146.5 4_655
O21 H21B O21 0.87 2.78 3.382(9) 128.0 7_656
C5 H5 O9 0.93 2.80 3.385(6) 121.8 4_645
O22 H22A O10 0.85 2.33 3.092(9) 150.2 7_656
O22 H22B O22 0.85 2.11 2.812(16) 139.7 7_666
